data_8102629
loop_
_publ_author_name
'Hong-Mei Chai'
'Lou-Jun Gao'

_publ_section_title
;
 Crystal structure of
 monoaqua-bis(2,2-bipyridine)-(anthraquinone-2,6-disulfonato)cobalt(II)
 dihydrate, Co(H2O)(C10H8N2)2(C14H6O8S2) &#x00B7; 2H2O
;
_journal_issue 1
_journal_name_full 'Zeitschrift f\"ur Kristallographie - New Crystal Structures'
_journal_page_first 124
_journal_volume 225
_journal_year 2010
_chemical_formula_sum 'C34 H28 Co N4 O11 S2'
_chemical_formula_weight 791.65
_space_group_IT_number 15
_symmetry_cell_setting monoclinic
_symmetry_space_group_name_Hall '-C 2yc'
_symmetry_space_group_name_H-M 'C 1 2/c 1'
_atom_sites_solution_hydrogens geom
_atom_sites_solution_primary direct
_atom_sites_solution_secondary difmap
_audit_creation_method SHELXL-97
_cell_angle_alpha 90.00
_cell_angle_beta 99.72(3)
_cell_angle_gamma 90.00
_cell_formula_units_Z 8
_cell_length_a 29.610(6)
_cell_length_b 9.4700(19)
_cell_length_c 24.180(5)
_cell_measurement_reflns_used 554
_cell_measurement_temperature 293(2)
_cell_measurement_theta_max 22.986
_cell_measurement_theta_min 2.329
_cell_volume 6683(2)
_computing_cell_refinement 'Bruker SMART'
_computing_data_collection 'Bruker SMART'
_computing_data_reduction 'Bruker SAINT'
_computing_molecular_graphics 'Bruker SHELXTL'
_computing_publication_material 'Bruker SHELXTL'
_computing_structure_refinement 'SHELXL-97 (Sheldrick, 1997)'
_computing_structure_solution 'SHELXS-97 (Sheldrick, 1990)'
_diffrn_ambient_temperature 293(2)
_diffrn_measured_fraction_theta_full 0.999
_diffrn_measured_fraction_theta_max 0.999
_diffrn_measurement_device_type 'CCD area detector'
_diffrn_measurement_method 'phi and omega scans'
_diffrn_radiation_monochromator graphite
_diffrn_radiation_source 'fine-focus sealed tube'
_diffrn_radiation_type MoK\a
_diffrn_radiation_wavelength 0.71073
_diffrn_reflns_av_R_equivalents 0.0293
_diffrn_reflns_av_sigmaI/netI 0.0338
_diffrn_reflns_limit_h_max 35
_diffrn_reflns_limit_h_min -33
_diffrn_reflns_limit_k_max 11
_diffrn_reflns_limit_k_min -10
_diffrn_reflns_limit_l_max 27
_diffrn_reflns_limit_l_min -29
_diffrn_reflns_number 17947
_diffrn_reflns_theta_full 25.50
_diffrn_reflns_theta_max 25.50
_diffrn_reflns_theta_min 1.40
_exptl_absorpt_coefficient_mu 0.708
_exptl_absorpt_correction_T_max 0.9455
_exptl_absorpt_correction_T_min 0.9198
_exptl_absorpt_correction_type multi-scan
_exptl_absorpt_process_details sadabs
_exptl_crystal_density_diffrn 1.574
_exptl_crystal_density_method 'not measured'
_exptl_crystal_F_000 3256
_exptl_crystal_size_max 0.12
_exptl_crystal_size_mid 0.10
_exptl_crystal_size_min 0.08
_refine_diff_density_max 1.224
_refine_diff_density_min -0.631
_refine_diff_density_rms 0.063
_refine_ls_extinction_method none
_refine_ls_goodness_of_fit_ref 1.035
_refine_ls_hydrogen_treatment mixed
_refine_ls_matrix_type full
_refine_ls_number_parameters 487
_refine_ls_number_reflns 6215
_refine_ls_number_restraints 9
_refine_ls_restrained_S_all 1.035
_refine_ls_R_factor_all 0.0616
_refine_ls_R_factor_gt 0.0456
_refine_ls_shift/su_max 0.000
_refine_ls_shift/su_mean 0.000
_refine_ls_structure_factor_coef Fsqd
_refine_ls_weighting_details 'calc w=1/[\s^2^(Fo^2^)+(0.0621P)^2^+13.6666P] where P=(Fo^2^+2Fc^2^)/3'
_refine_ls_weighting_scheme calc
_refine_ls_wR_factor_gt 0.1186
_refine_ls_wR_factor_ref 0.1288
_reflns_number_gt 4855
_reflns_number_total 6215
_reflns_threshold_expression >2sigma(I)
_cod_data_source_file 1267-2867.cff
_cod_data_source_block z
_cod_original_sg_symbol_H-M C2/c
_cod_database_code 8102629

loop_
_symmetry_equiv_pos_as_xyz
'x, y, z'
'-x, y, -z+1/2'
'x+1/2, y+1/2, z'
'-x+1/2, y+1/2, -z+1/2'
'-x, -y, -z'
'x, -y, z-1/2'
'-x+1/2, -y+1/2, -z'
'x+1/2, -y+1/2, z-1/2'

loop_
_atom_site_label
_atom_site_type_symbol
_atom_site_fract_x
_atom_site_fract_y
_atom_site_fract_z
_atom_site_U_iso_or_equiv
_atom_site_adp_type
_atom_site_occupancy
_atom_site_symmetry_multiplicity
_atom_site_calc_flag
_atom_site_refinement_flags
_atom_site_disorder_assembly
_atom_site_disorder_group
O11 O 0.00246(13) 0.4919(6) 0.4281(2) 0.1209(15) Uani 1 1 d D . .
C1 C 0.17638(13) 0.6856(4) 0.44613(16) 0.0516(9) Uani 1 1 d . . .
H1 H 0.1612 0.6472 0.4733 0.062 Uiso 1 1 calc R . .
C2 C 0.22035(14) 0.6429(5) 0.4447(2) 0.0642(12) Uani 1 1 d . . .
H2 H 0.2349 0.5782 0.4707 0.077 Uiso 1 1 calc R . .
C3 C 0.24225(14) 0.6974(5) 0.4044(2) 0.0726(14) Uani 1 1 d . . .
H3 H 0.2719 0.6690 0.4020 0.087 Uiso 1 1 calc R . .
C4 C 0.22013(13) 0.7948(4) 0.3671(2) 0.0627(12) Uani 1 1 d . . .
H4 H 0.2347 0.8328 0.3394 0.075 Uiso 1 1 calc R . .
C5 C 0.17598(11) 0.8358(3) 0.37124(15) 0.0429(8) Uani 1 1 d . . .
C6 C 0.15022(12) 0.9428(3) 0.33484(14) 0.0433(8) Uani 1 1 d . . .
C7 C 0.16858(15) 1.0184(4) 0.29464(16) 0.0586(11) Uani 1 1 d . . .
H7 H 0.1984 1.0011 0.2891 0.070 Uiso 1 1 calc R . .
C8 C 0.14264(19) 1.1180(5) 0.26341(17) 0.0677(13) Uani 1 1 d . . .
H8 H 0.1544 1.1680 0.2359 0.081 Uiso 1 1 calc R . .
C9 C 0.09929(19) 1.1438(4) 0.27272(17) 0.0675(13) Uani 1 1 d . . .
H9 H 0.0814 1.2134 0.2526 0.081 Uiso 1 1 calc R . .
C10 C 0.08227(15) 1.0646(4) 0.31274(15) 0.0543(10) Uani 1 1 d . . .
H10 H 0.0525 1.0810 0.3186 0.065 Uiso 1 1 calc R . .
C11 C 0.12172(12) 1.0278(4) 0.49882(14) 0.0476(9) Uani 1 1 d . . .
H11 H 0.1481 0.9733 0.5019 0.057 Uiso 1 1 calc R . .
C12 C 0.12161(15) 1.1429(4) 0.53298(16) 0.0575(10) Uani 1 1 d . . .
H12 H 0.1475 1.1666 0.5587 0.069 Uiso 1 1 calc R . .
C13 C 0.08265(16) 1.2223(4) 0.52845(17) 0.0640(11) Uani 1 1 d . . .
H13 H 0.0818 1.3010 0.5513 0.077 Uiso 1 1 calc R . .
C14 C 0.04509(15) 1.1859(4) 0.49042(16) 0.0562(10) Uani 1 1 d . . .
H14 H 0.0185 1.2399 0.4867 0.067 Uiso 1 1 calc R . .
C15 C 0.04702(12) 1.0677(3) 0.45749(13) 0.0383(7) Uani 1 1 d . . .
C16 C 0.00748(11) 1.0174(3) 0.41601(13) 0.0361(7) Uani 1 1 d . . .
C17 C -0.03474(12) 1.0809(4) 0.40774(16) 0.0485(9) Uani 1 1 d . . .
H17 H -0.0399 1.1603 0.4284 0.058 Uiso 1 1 calc R . .
C18 C -0.06947(12) 1.0259(4) 0.36847(17) 0.0528(9) Uani 1 1 d . . .
H18 H -0.0983 1.0680 0.3622 0.063 Uiso 1 1 calc R . .
C19 C -0.06099(12) 0.9085(4) 0.33889(15) 0.0481(9) Uani 1 1 d . . .
H19 H -0.0839 0.8691 0.3124 0.058 Uiso 1 1 calc R . .
C20 C -0.01815(11) 0.8502(4) 0.34903(15) 0.0434(8) Uani 1 1 d . . .
H20 H -0.0125 0.7705 0.3288 0.052 Uiso 1 1 calc R . .
C21 C 0.12966(10) 0.4846(3) 0.33527(13) 0.0322(7) Uani 1 1 d . . .
C22 C 0.12122(12) 0.4049(4) 0.38030(15) 0.0433(8) Uani 1 1 d . . .
H22 H 0.0936 0.4144 0.3934 0.052 Uiso 1 1 calc R . .
C23 C 0.15373(11) 0.3117(4) 0.40565(15) 0.0434(8) Uani 1 1 d . . .
H23 H 0.1481 0.2591 0.4362 0.052 Uiso 1 1 calc R . .
C24 C 0.19485(10) 0.2951(3) 0.38625(13) 0.0342(7) Uani 1 1 d . . .
C25 C 0.20335(10) 0.3766(3) 0.34103(13) 0.0331(7) Uani 1 1 d . . .
C26 C 0.17039(10) 0.4712(3) 0.31575(13) 0.0349(7) Uani 1 1 d . . .
H26 H 0.1759 0.5255 0.2855 0.042 Uiso 1 1 calc R . .
C27 C 0.26954(10) 0.1635(3) 0.38542(13) 0.0330(7) Uani 1 1 d . . .
C28 C 0.27814(10) 0.2484(3) 0.34086(13) 0.0362(7) Uani 1 1 d . . .
C29 C 0.31674(11) 0.2230(4) 0.31702(14) 0.0428(8) Uani 1 1 d . . .
H29 H 0.3233 0.2813 0.2884 0.051 Uiso 1 1 calc R . .
C30 C 0.34546(11) 0.1126(4) 0.33511(14) 0.0407(8) Uani 1 1 d . . .
H30 H 0.3713 0.0962 0.3189 0.049 Uiso 1 1 calc R . .
C31 C 0.33586(10) 0.0260(3) 0.37741(13) 0.0349(7) Uani 1 1 d . . .
C32 C 0.29861(10) 0.0530(3) 0.40310(13) 0.0348(7) Uani 1 1 d . . .
H32 H 0.2931 -0.0039 0.4326 0.042 Uiso 1 1 calc R . .
C33 C 0.22840(11) 0.1883(3) 0.41214(14) 0.0367(7) Uani 1 1 d . . .
C34 C 0.24634(12) 0.3619(4) 0.31840(15) 0.0449(8) Uani 1 1 d . . .
Co1 Co 0.083471(14) 0.82758(4) 0.401587(17) 0.03324(14) Uani 1 1 d . . .
N1 N 0.01574(9) 0.9024(3) 0.38652(11) 0.0369(6) Uani 1 1 d . . .
N2 N 0.08547(9) 0.9910(3) 0.46136(11) 0.0377(6) Uani 1 1 d . . .
N3 N 0.15426(9) 0.7794(3) 0.41055(11) 0.0402(6) Uani 1 1 d . . .
N4 N 0.10701(10) 0.9659(3) 0.34311(11) 0.0409(6) Uani 1 1 d . . .
O1 O 0.40885(11) -0.0671(3) 0.43760(17) 0.0977(12) Uani 1 1 d . . .
O2 O 0.38965(18) -0.1611(4) 0.34827(16) 0.1274(18) Uani 1 1 d . . .
O3 O 0.34768(11) -0.2211(4) 0.4206(2) 0.1218(17) Uani 1 1 d . . .
O4 O 0.22213(9) 0.1202(3) 0.45254(11) 0.0575(7) Uani 1 1 d . . .
O5 O 0.25456(10) 0.4393(4) 0.28137(15) 0.0886(12) Uani 1 1 d . . .
O6 O 0.05487(9) 0.5045(3) 0.26585(11) 0.0608(7) Uani 1 1 d . . .
O7 O 0.06595(7) 0.6656(2) 0.34269(9) 0.0392(5) Uani 1 1 d . . .
O8 O 0.10965(8) 0.6946(3) 0.26796(10) 0.0490(6) Uani 1 1 d . . .
O9 O 0.06537(11) 0.6840(3) 0.45902(12) 0.0657(8) Uani 1 1 d D . .
O10 O 0.00493(15) 0.3507(6) 0.1695(2) 0.1204(15) Uani 1 1 d D . .
S1 S 0.37221(3) -0.12127(9) 0.39696(4) 0.0421(2) Uani 1 1 d . . .
S2 S 0.08648(3) 0.59707(8) 0.29901(3) 0.0360(2) Uani 1 1 d . . .
H1W H 0.0457(10) 0.630(3) 0.4440(12) 0.054 Uiso 1 1 d D . .
H2W H 0.0793(11) 0.657(3) 0.4893(9) 0.054 Uiso 1 1 d D . .
H3W H 0.0331(4) 0.357(4) 0.1777(14) 0.054 Uiso 1 1 d D . .
H5W H -0.0238(6) 0.488(4) 0.4350(12) 0.054 Uiso 1 1 d D . .
H6W H 0.0028(11) 0.479(5) 0.3935(6) 0.054 Uiso 1 1 d D . .
H4W H -0.0092(9) 0.382(4) 0.1934(12) 0.054 Uiso 1 1 d D . .

loop_
_atom_site_aniso_label
_atom_site_aniso_U_11
_atom_site_aniso_U_22
_atom_site_aniso_U_33
_atom_site_aniso_U_23
_atom_site_aniso_U_13
_atom_site_aniso_U_12
O11 0.079(3) 0.138(4) 0.151(4) 0.001(4) 0.033(3) -0.040(3)
C1 0.047(2) 0.051(2) 0.053(2) -0.0016(18) -0.0016(17) 0.0082(17)
C2 0.044(2) 0.061(3) 0.080(3) -0.015(2) -0.012(2) 0.010(2)
C3 0.035(2) 0.061(3) 0.118(4) -0.032(3) 0.000(2) 0.004(2)
C4 0.041(2) 0.054(2) 0.098(3) -0.025(2) 0.029(2) -0.0136(19)
C5 0.0395(18) 0.0368(18) 0.054(2) -0.0144(16) 0.0128(16) -0.0073(15)
C6 0.054(2) 0.0345(17) 0.0446(19) -0.0133(15) 0.0183(16) -0.0141(16)
C7 0.076(3) 0.054(2) 0.052(2) -0.0150(19) 0.028(2) -0.024(2)
C8 0.106(4) 0.058(3) 0.042(2) -0.004(2) 0.023(2) -0.033(3)
C9 0.110(4) 0.045(2) 0.045(2) 0.0054(18) 0.004(2) -0.008(2)
C10 0.076(3) 0.041(2) 0.045(2) 0.0079(17) 0.0079(19) 0.0050(19)
C11 0.045(2) 0.058(2) 0.0397(19) -0.0046(17) 0.0086(16) -0.0072(17)
C12 0.067(3) 0.063(3) 0.043(2) -0.0115(19) 0.0083(19) -0.023(2)
C13 0.090(3) 0.046(2) 0.056(2) -0.0177(19) 0.012(2) -0.009(2)
C14 0.071(3) 0.042(2) 0.057(2) -0.0136(18) 0.013(2) 0.0041(19)
C15 0.0485(19) 0.0326(16) 0.0359(17) -0.0005(13) 0.0134(15) 0.0015(15)
C16 0.0431(18) 0.0315(16) 0.0357(17) 0.0012(13) 0.0126(14) 0.0051(14)
C17 0.054(2) 0.0373(18) 0.055(2) -0.0031(16) 0.0127(18) 0.0163(16)
C18 0.043(2) 0.050(2) 0.065(2) 0.0046(19) 0.0075(18) 0.0189(17)
C19 0.0392(19) 0.050(2) 0.053(2) 0.0017(17) 0.0022(16) 0.0056(16)
C20 0.0379(18) 0.0422(19) 0.049(2) -0.0083(16) 0.0046(15) 0.0071(15)
C21 0.0334(16) 0.0269(15) 0.0363(16) -0.0032(13) 0.0054(13) 0.0037(13)
C22 0.0389(18) 0.0432(19) 0.052(2) 0.0031(16) 0.0210(16) 0.0079(15)
C23 0.0429(19) 0.0430(19) 0.049(2) 0.0128(16) 0.0216(16) 0.0081(16)
C24 0.0330(16) 0.0307(16) 0.0401(17) 0.0019(13) 0.0098(13) 0.0029(13)
C25 0.0309(15) 0.0299(15) 0.0399(17) 0.0024(13) 0.0103(13) 0.0021(13)
C26 0.0360(16) 0.0319(16) 0.0376(17) 0.0029(13) 0.0086(13) 0.0044(13)
C27 0.0287(15) 0.0348(16) 0.0359(16) 0.0011(13) 0.0064(13) -0.0007(13)
C28 0.0330(16) 0.0358(17) 0.0408(18) 0.0068(14) 0.0095(14) 0.0036(14)
C29 0.0387(18) 0.0466(19) 0.0465(19) 0.0140(16) 0.0174(15) 0.0085(15)
C30 0.0311(16) 0.0474(19) 0.0453(19) 0.0061(16) 0.0115(14) 0.0092(15)
C31 0.0313(16) 0.0333(16) 0.0372(17) -0.0019(13) -0.0021(13) 0.0037(13)
C32 0.0358(16) 0.0317(16) 0.0361(17) 0.0052(13) 0.0034(13) 0.0027(13)
C33 0.0357(17) 0.0347(17) 0.0410(18) 0.0068(14) 0.0099(14) 0.0037(14)
C34 0.0391(18) 0.046(2) 0.053(2) 0.0188(17) 0.0178(16) 0.0099(15)
Co1 0.0325(2) 0.0341(2) 0.0339(2) -0.00064(18) 0.00777(17) 0.00442(18)
N1 0.0359(14) 0.0357(14) 0.0397(15) -0.0055(12) 0.0082(12) 0.0069(12)
N2 0.0388(14) 0.0410(15) 0.0338(14) -0.0040(12) 0.0075(12) -0.0010(12)
N3 0.0351(14) 0.0394(15) 0.0451(16) -0.0048(13) 0.0035(13) 0.0018(12)
N4 0.0507(17) 0.0341(14) 0.0394(15) -0.0022(12) 0.0123(13) -0.0008(13)
O1 0.071(2) 0.067(2) 0.136(3) 0.013(2) -0.038(2) 0.0051(17)
O2 0.205(5) 0.105(3) 0.077(2) 0.010(2) 0.038(3) 0.104(3)
O3 0.059(2) 0.070(2) 0.243(5) 0.077(3) 0.047(3) 0.0241(17)
O4 0.0563(16) 0.0619(16) 0.0605(16) 0.0316(14) 0.0275(13) 0.0210(13)
O5 0.0665(19) 0.099(2) 0.115(3) 0.076(2) 0.0583(19) 0.0442(18)
O6 0.0469(14) 0.0630(17) 0.0656(17) -0.0256(14) -0.0100(13) 0.0055(13)
O7 0.0363(12) 0.0385(12) 0.0441(13) -0.0082(10) 0.0107(10) 0.0096(10)
O8 0.0543(14) 0.0494(14) 0.0458(14) 0.0097(11) 0.0157(12) 0.0157(12)
O9 0.075(2) 0.075(2) 0.0451(16) 0.0169(14) 0.0045(14) -0.0180(16)
O10 0.092(3) 0.137(4) 0.127(4) -0.042(3) 0.000(3) 0.015(3)
S1 0.0404(5) 0.0373(4) 0.0479(5) 0.0026(4) 0.0055(4) 0.0114(4)
S2 0.0333(4) 0.0369(4) 0.0371(4) -0.0055(3) 0.0038(3) 0.0093(3)

loop_
_atom_type_symbol
_atom_type_description
_atom_type_scat_dispersion_real
_atom_type_scat_dispersion_imag
_atom_type_scat_source
C C 0.0033 0.0016 'International Tables Vol C Tables 4.2.6.8 and 6.1.1.4'
H H 0.0000 0.0000 'International Tables Vol C Tables 4.2.6.8 and 6.1.1.4'
N N 0.0061 0.0033 'International Tables Vol C Tables 4.2.6.8 and 6.1.1.4'
O O 0.0106 0.0060 'International Tables Vol C Tables 4.2.6.8 and 6.1.1.4'
S S 0.1246 0.1234 'International Tables Vol C Tables 4.2.6.8 and 6.1.1.4'
Co Co 0.3494 0.9721 'International Tables Vol C Tables 4.2.6.8 and 6.1.1.4'

loop_
_geom_angle_atom_site_label_1
_geom_angle_atom_site_label_2
_geom_angle_atom_site_label_3
_geom_angle
_geom_angle_site_symmetry_1
_geom_angle_site_symmetry_3
_geom_angle_publ_flag
H5W O11 H6W 111.3(18) . . ?
N3 C1 C2 123.2(4) . . ?
N3 C1 H1 118.4 . . ?
C2 C1 H1 118.4 . . ?
C3 C2 C1 118.4(4) . . ?
C3 C2 H2 120.8 . . ?
C1 C2 H2 120.8 . . ?
C2 C3 C4 119.5(4) . . ?
C2 C3 H3 120.3 . . ?
C4 C3 H3 120.3 . . ?
C3 C4 C5 119.5(4) . . ?
C3 C4 H4 120.3 . . ?
C5 C4 H4 120.3 . . ?
N3 C5 C4 120.6(4) . . ?
N3 C5 C6 115.8(3) . . ?
C4 C5 C6 123.5(4) . . ?
N4 C6 C7 120.9(4) . . ?
N4 C6 C5 115.7(3) . . ?
C7 C6 C5 123.3(4) . . ?
C8 C7 C6 119.6(4) . . ?
C8 C7 H7 120.2 . . ?
C6 C7 H7 120.2 . . ?
C7 C8 C9 119.5(4) . . ?
C7 C8 H8 120.3 . . ?
C9 C8 H8 120.3 . . ?
C8 C9 C10 118.8(4) . . ?
C8 C9 H9 120.6 . . ?
C10 C9 H9 120.6 . . ?
N4 C10 C9 122.4(4) . . ?
N4 C10 H10 118.8 . . ?
C9 C10 H10 118.8 . . ?
N2 C11 C12 122.4(4) . . ?
N2 C11 H11 118.8 . . ?
C12 C11 H11 118.8 . . ?
C13 C12 C11 118.6(4) . . ?
C13 C12 H12 120.7 . . ?
C11 C12 H12 120.7 . . ?
C14 C13 C12 119.8(4) . . ?
C14 C13 H13 120.1 . . ?
C12 C13 H13 120.1 . . ?
C13 C14 C15 119.1(4) . . ?
C13 C14 H14 120.5 . . ?
C15 C14 H14 120.5 . . ?
N2 C15 C14 121.1(3) . . ?
N2 C15 C16 115.9(3) . . ?
C14 C15 C16 123.0(3) . . ?
N1 C16 C17 121.3(3) . . ?
N1 C16 C15 115.1(3) . . ?
C17 C16 C15 123.6(3) . . ?
C16 C17 C18 119.4(3) . . ?
C16 C17 H17 120.3 . . ?
C18 C17 H17 120.3 . . ?
C19 C18 C17 119.0(3) . . ?
C19 C18 H18 120.5 . . ?
C17 C18 H18 120.5 . . ?
C20 C19 C18 118.8(3) . . ?
C20 C19 H19 120.6 . . ?
C18 C19 H19 120.6 . . ?
N1 C20 C19 122.9(3) . . ?
N1 C20 H20 118.6 . . ?
C19 C20 H20 118.6 . . ?
C26 C21 C22 120.4(3) . . ?
C26 C21 S2 119.1(2) . . ?
C22 C21 S2 120.4(2) . . ?
C23 C22 C21 119.8(3) . . ?
C23 C22 H22 120.1 . . ?
C21 C22 H22 120.1 . . ?
C22 C23 C24 120.8(3) . . ?
C22 C23 H23 119.6 . . ?
C24 C23 H23 119.6 . . ?
C23 C24 C25 119.2(3) . . ?
C23 C24 C33 120.0(3) . . ?
C25 C24 C33 120.8(3) . . ?
C26 C25 C24 119.7(3) . . ?
C26 C25 C34 119.0(3) . . ?
C24 C25 C34 121.3(3) . . ?
C21 C26 C25 120.1(3) . . ?
C21 C26 H26 120.0 . . ?
C25 C26 H26 120.0 . . ?
C32 C27 C28 119.3(3) . . ?
C32 C27 C33 119.9(3) . . ?
C28 C27 C33 120.7(3) . . ?
C29 C28 C27 119.3(3) . . ?
C29 C28 C34 119.7(3) . . ?
C27 C28 C34 121.0(3) . . ?
C30 C29 C28 120.7(3) . . ?
C30 C29 H29 119.7 . . ?
C28 C29 H29 119.7 . . ?
C29 C30 C31 119.7(3) . . ?
C29 C30 H30 120.1 . . ?
C31 C30 H30 120.1 . . ?
C30 C31 C32 120.4(3) . . ?
C30 C31 S1 118.2(2) . . ?
C32 C31 S1 121.4(2) . . ?
C27 C32 C31 120.5(3) . . ?
C27 C32 H32 119.8 . . ?
C31 C32 H32 119.8 . . ?
O4 C33 C24 121.4(3) . . ?
O4 C33 C27 120.9(3) . . ?
C24 C33 C27 117.6(3) . . ?
O5 C34 C28 121.2(3) . . ?
O5 C34 C25 120.7(3) . . ?
C28 C34 C25 118.1(3) . . ?
O9 Co1 O7 85.01(11) . . ?
O9 Co1 N1 89.43(12) . . ?
O7 Co1 N1 90.54(9) . . ?
O9 Co1 N2 90.16(12) . . ?
O7 Co1 N2 167.35(9) . . ?
N1 Co1 N2 77.70(10) . . ?
O9 Co1 N3 98.80(12) . . ?
O7 Co1 N3 92.22(10) . . ?
N1 Co1 N3 171.52(11) . . ?
N2 Co1 N3 100.08(11) . . ?
O9 Co1 N4 175.46(12) . . ?
O7 Co1 N4 94.03(10) . . ?
N1 Co1 N4 95.02(11) . . ?
N2 Co1 N4 91.67(10) . . ?
N3 Co1 N4 76.79(11) . . ?
C20 N1 C16 118.6(3) . . ?
C20 N1 Co1 125.6(2) . . ?
C16 N1 Co1 115.8(2) . . ?
C11 N2 C15 119.0(3) . . ?
C11 N2 Co1 125.8(2) . . ?
C15 N2 Co1 115.1(2) . . ?
C1 N3 C5 118.7(3) . . ?
C1 N3 Co1 125.5(3) . . ?
C5 N3 Co1 115.1(2) . . ?
C10 N4 C6 118.8(3) . . ?
C10 N4 Co1 126.0(3) . . ?
C6 N4 Co1 115.1(2) . . ?
S2 O7 Co1 137.06(14) . . ?
Co1 O9 H1W 111(2) . . ?
Co1 O9 H2W 131(2) . . ?
H1W O9 H2W 114.6(18) . . ?
H3W O10 H4W 114.5(19) . . ?
O3 S1 O2 117.2(3) . . ?
O3 S1 O1 110.7(3) . . ?
O2 S1 O1 109.1(3) . . ?
O3 S1 C31 108.15(17) . . ?
O2 S1 C31 106.12(18) . . ?
O1 S1 C31 104.87(17) . . ?
O6 S2 O8 115.32(17) . . ?
O6 S2 O7 111.51(15) . . ?
O8 S2 O7 112.79(14) . . ?
O6 S2 C21 104.98(15) . . ?
O8 S2 C21 106.02(14) . . ?
O7 S2 C21 105.21(14) . . ?

loop_
_geom_bond_atom_site_label_1
_geom_bond_atom_site_label_2
_geom_bond_distance
_geom_bond_site_symmetry_2
_geom_bond_publ_flag
O11 H5W 0.822(10) . ?
O11 H6W 0.849(10) . ?
C1 N3 1.329(4) . ?
C1 C2 1.369(5) . ?
C1 H1 0.9300 . ?
C2 C3 1.361(7) . ?
C2 H2 0.9300 . ?
C3 C4 1.376(7) . ?
C3 H3 0.9300 . ?
C4 C5 1.384(5) . ?
C4 H4 0.9300 . ?
C5 N3 1.345(4) . ?
C5 C6 1.468(5) . ?
C6 N4 1.346(4) . ?
C6 C7 1.390(5) . ?
C7 C8 1.362(6) . ?
C7 H7 0.9300 . ?
C8 C9 1.362(7) . ?
C8 H8 0.9300 . ?
C9 C10 1.385(6) . ?
C9 H9 0.9300 . ?
C10 N4 1.330(4) . ?
C10 H10 0.9300 . ?
C11 N2 1.329(4) . ?
C11 C12 1.368(5) . ?
C11 H11 0.9300 . ?
C12 C13 1.366(6) . ?
C12 H12 0.9300 . ?
C13 C14 1.362(6) . ?
C13 H13 0.9300 . ?
C14 C15 1.381(5) . ?
C14 H14 0.9300 . ?
C15 N2 1.340(4) . ?
C15 C16 1.486(5) . ?
C16 N1 1.346(4) . ?
C16 C17 1.371(4) . ?
C17 C18 1.379(5) . ?
C17 H17 0.9300 . ?
C18 C19 1.368(5) . ?
C18 H18 0.9300 . ?
C19 C20 1.367(5) . ?
C19 H19 0.9300 . ?
C20 N1 1.329(4) . ?
C20 H20 0.9300 . ?
C21 C26 1.374(4) . ?
C21 C22 1.382(4) . ?
C21 S2 1.777(3) . ?
C22 C23 1.372(5) . ?
C22 H22 0.9300 . ?
C23 C24 1.386(4) . ?
C23 H23 0.9300 . ?
C24 C25 1.395(4) . ?
C24 C33 1.481(4) . ?
C25 C26 1.388(4) . ?
C25 C34 1.475(4) . ?
C26 H26 0.9300 . ?
C27 C32 1.377(4) . ?
C27 C28 1.401(4) . ?
C27 C33 1.491(4) . ?
C28 C29 1.385(4) . ?
C28 C34 1.471(4) . ?
C29 C30 1.372(4) . ?
C29 H29 0.9300 . ?
C30 C31 1.377(5) . ?
C30 H30 0.9300 . ?
C31 C32 1.378(4) . ?
C31 S1 1.776(3) . ?
C32 H32 0.9300 . ?
C33 O4 1.211(4) . ?
C34 O5 1.213(4) . ?
Co1 O9 2.077(3) . ?
Co1 O7 2.098(2) . ?
Co1 N1 2.100(3) . ?
Co1 N2 2.112(3) . ?
Co1 N3 2.120(3) . ?
Co1 N4 2.129(3) . ?
O1 S1 1.430(3) . ?
O2 S1 1.414(4) . ?
O3 S1 1.374(3) . ?
O6 S2 1.426(3) . ?
O7 S2 1.457(2) . ?
O8 S2 1.436(3) . ?
O9 H1W 0.817(10) . ?
O9 H2W 0.818(10) . ?
O10 H3W 0.825(10) . ?
O10 H4W 0.823(10) . ?
